data_7225783
loop_
_publ_author_name
'Alyapyshev, Mikhail'
'Ashina, Julia'
'Dar'in, Dmitry'
'Kenf, Ekaterina V.'
'Kirsanov, Dmitry'
'Tkachenko, Lyudmila I.'
'Legin, Andrey'
'Starova, Galina L.'
'Babain, Vasiliy'

_publ_section_title
;
 1,10-phenanthroline-2,9-dicarboxamides as ligands for separation and
 sensing of hazardous metals
;
_journal_name_full 'RSC Adv.'
_journal_paper_doi 10.1039/C6RA08946A
_journal_year 2016
_chemical_formula_moiety '4(C68 H68 La N10 O10), 8(N O3), 4(C0.75 Cl1.5)'
_chemical_formula_sum 'C275 H272 Cl6 La4 N48 O64'
_chemical_formula_weight 6041.75
_chemical_name_systematic
;
 ? 
;
_space_group_crystal_system monoclinic
_space_group_IT_number 15
_space_group_name_Hall '-C 2yc'
_space_group_name_H-M_alt 'C 1 2/c 1'
_symmetry_space_group_name_Hall '-C 2yc'
_symmetry_space_group_name_H-M 'C 1 2/c 1'
_atom_sites_solution_hydrogens geom
_atom_sites_solution_primary iterative
_atom_sites_solution_secondary difmap
_audit_creation_date 2015-07-17
_audit_creation_method
;
  Olex2 1.2-ac2
  (compiled 2012.03.27 svn.r2268, GUI svn.r4156)
;
_audit_update_record
;
2015-07-17 deposited with the CCDC.
2016-06-29 downloaded from the CCDC.
;
_cell_angle_alpha 90.00
_cell_angle_beta 125.906(2)
_cell_angle_gamma 90.00
_cell_formula_units_Z 1
_cell_length_a 24.5353(9)
_cell_length_b 19.3002(6)
_cell_length_c 17.7952(6)
_cell_measurement_reflns_used 7585
_cell_measurement_temperature 100(2)
_cell_measurement_theta_max 31.2730
_cell_measurement_theta_min 3.3500
_cell_volume 6825.4(4)
_computing_cell_refinement
;
CrysAlisPro, Agilent Technologies,
Version 1.171.36.32 (release 02-08-2013 CrysAlis171 .NET)
(compiled Aug  2 2013,16:46:58)
;
_computing_data_collection
;
CrysAlisPro, Agilent Technologies,
Version 1.171.36.32 (release 02-08-2013 CrysAlis171 .NET)
(compiled Aug  2 2013,16:46:58)
;
_computing_data_reduction
;
CrysAlisPro, Agilent Technologies,
Version 1.171.36.32 (release 02-08-2013 CrysAlis171 .NET)
(compiled Aug  2 2013,16:46:58)
;
_computing_molecular_graphics
;
O. V. Dolomanov, L. J. Bourhis, R. J. Gildea, J. A. K. Howard and H. Puschmann,
OLEX2: a complete structure solution, refinement and analysis program.
J. Appl. Cryst. (2009). 42, 339-341.
;
_computing_publication_material
;
O. V. Dolomanov, L. J. Bourhis, R. J. Gildea, J. A. K. Howard and H. Puschmann,
OLEX2: a complete structure solution, refinement and analysis program.
J. Appl. Cryst. (2009). 42, 339-341.
;
_computing_structure_refinement
;
SHELXL, G.M. Sheldrick, Acta Cryst.
(2008). A64, 112-122
;
_computing_structure_solution 'J. Appl. Cryst. (2007) 40, 786-790'
_diffrn_ambient_temperature 100(2)
_diffrn_detector_area_resol_mean 10.3829
_diffrn_measured_fraction_theta_full 0.9974
_diffrn_measured_fraction_theta_max 0.9974
_diffrn_measurement_details
;
  1 omega  -19.00   61.00   1.0000  150.0000
omega____ theta____ kappa____ phi______ frames
    -       19.8681  -99.0000 -180.0000 80

  2 omega   -9.00   93.00   1.0000  150.0000
omega____ theta____ kappa____ phi______ frames
    -       19.8681   77.0000  -30.0000 102

  3 omega   44.00   76.00   1.0000  150.0000
omega____ theta____ kappa____ phi______ frames
    -       19.8681   38.0000 -120.0000 32

  4 omega    7.00   34.00   1.0000  150.0000
omega____ theta____ kappa____ phi______ frames
    -       19.8681  -38.0000 -120.0000 27
;
_diffrn_measurement_device_type 'SuperNova, Dual, Cu at zero, Atlas'
_diffrn_measurement_method '\w scans'
_diffrn_orient_matrix_UB_11 0.0049173000
_diffrn_orient_matrix_UB_12 -0.0322472000
_diffrn_orient_matrix_UB_13 0.0170094000
_diffrn_orient_matrix_UB_21 -0.0143084000
_diffrn_orient_matrix_UB_22 -0.0174682000
_diffrn_orient_matrix_UB_23 -0.0305197000
_diffrn_orient_matrix_UB_31 0.0374966000
_diffrn_orient_matrix_UB_32 -0.0023836000
_diffrn_orient_matrix_UB_33 -0.0073395000
_diffrn_radiation_monochromator mirror
_diffrn_radiation_type 'Mo K\a'
_diffrn_radiation_wavelength 0.7107
_diffrn_reflns_av_R_equivalents 0.0417
_diffrn_reflns_av_unetI/netI 0.0606
_diffrn_reflns_limit_h_max 31
_diffrn_reflns_limit_h_min -31
_diffrn_reflns_limit_k_max 24
_diffrn_reflns_limit_k_min -25
_diffrn_reflns_limit_l_max 23
_diffrn_reflns_limit_l_min -22
_diffrn_reflns_number 19093
_diffrn_reflns_theta_full 27.50
_diffrn_reflns_theta_max 27.50
_diffrn_reflns_theta_min 3.37
_diffrn_source 'SuperNova (Mo) X-ray Source'
_exptl_absorpt_coefficient_mu 0.762
_exptl_absorpt_correction_T_max 1.00000
_exptl_absorpt_correction_T_min 0.78291
_exptl_absorpt_correction_type multi-scan
_exptl_absorpt_process_details
;
CrysAlisPro, Agilent Technologies,
Version 1.171.36.32 (release 02-08-2013 CrysAlis171 .NET)
(compiled Aug  2 2013,16:46:58)
Empirical absorption correction using spherical harmonics,
 implemented in SCALE3 ABSPACK scaling algorithm.
;
_exptl_crystal_colour colorless
_exptl_crystal_density_diffrn 1.470
_exptl_crystal_density_method 'not measured'
_exptl_crystal_description prizm
_exptl_crystal_F_000 3100
_exptl_crystal_size_max 0.28
_exptl_crystal_size_mid 0.20
_exptl_crystal_size_min 0.16
_refine_diff_density_max 2.555
_refine_diff_density_min -0.765
_refine_diff_density_rms 0.111
_refine_ls_extinction_method none
_refine_ls_goodness_of_fit_ref 1.044
_refine_ls_hydrogen_treatment mixed
_refine_ls_matrix_type full
_refine_ls_number_parameters 452
_refine_ls_number_reflns 7814
_refine_ls_number_restraints 0
_refine_ls_restrained_S_all 1.044
_refine_ls_R_factor_all 0.0671
_refine_ls_R_factor_gt 0.0495
_refine_ls_shift/su_max 0.000
_refine_ls_shift/su_mean 0.000
_refine_ls_structure_factor_coef Fsqd
_refine_ls_weighting_details 'calc w=1/[\s^2^(Fo^2^)+(0.0666P)^2^+13.2235P] where P=(Fo^2^+2Fc^2^)/3'
_refine_ls_weighting_scheme calc
_refine_ls_wR_factor_gt 0.1193
_refine_ls_wR_factor_ref 0.1309
_reflns_number_gt 6367
_reflns_number_total 7814
_reflns_threshold_expression >2sigma(I)
_cod_data_source_file c6ra08946a2.cif
_cod_data_source_block dvdlareal
_cod_database_code 7225783
_chemical_oxdiff_formula 'c34 h38 n8 o8 la1'
_reflns_odcompleteness_completeness 99.74
_reflns_odcompleteness_iscentric 1
_reflns_odcompleteness_theta 30.01

loop_
_space_group_symop_id
_space_group_symop_operation_xyz
1 'x, y, z'
2 '-x, y, -z+1/2'
3 'x+1/2, y+1/2, z'
4 '-x+1/2, y+1/2, -z+1/2'
5 '-x, -y, -z'
6 'x, -y, z-1/2'
7 '-x+1/2, -y+1/2, -z'
8 'x+1/2, -y+1/2, z-1/2'

loop_
_atom_site_label
_atom_site_type_symbol
_atom_site_fract_x
_atom_site_fract_y
_atom_site_fract_z
_atom_site_U_iso_or_equiv
_atom_site_adp_type
_atom_site_occupancy
_atom_site_symmetry_multiplicity
_atom_site_calc_flag
_atom_site_refinement_flags
La1 La 0.0000 -0.148536(14) 0.2500 0.01869(10) Uani 1 2 d S
O3 O -0.11756(12) -0.11952(12) 0.22526(16) 0.0225(5) Uani 1 1 d .
O5 O -0.17535(13) -0.02466(14) 0.16400(19) 0.0311(6) Uani 1 1 d .
O4 O -0.07779(12) -0.03677(12) 0.18842(16) 0.0224(5) Uani 1 1 d .
O1 O -0.00122(12) -0.24167(13) 0.14517(16) 0.0245(5) Uani 1 1 d .
O2 O 0.00477(11) -0.07244(13) 0.38029(16) 0.0224(5) Uani 1 1 d .
N1 N 0.10123(14) -0.25134(14) 0.32052(19) 0.0200(6) Uani 1 1 d .
N4 N 0.07456(14) 0.00969(15) 0.48424(19) 0.0218(6) Uani 1 1 d .
N5 N -0.12459(14) -0.05934(15) 0.19248(18) 0.0205(6) Uani 1 1 d .
N2 N 0.10985(14) -0.15608(14) 0.44000(18) 0.0187(6) Uani 1 1 d .
N3 N 0.04648(15) -0.30910(15) 0.0946(2) 0.0245(6) Uani 1 1 d .
C1 C 0.10021(16) -0.29544(17) 0.2622(2) 0.0210(7) Uani 1 1 d .
C11 C 0.14838(16) -0.21428(18) 0.4760(2) 0.0209(7) Uani 1 1 d .
C12 C 0.14394(17) -0.26451(18) 0.4124(2) 0.0218(7) Uani 1 1 d .
C4 C 0.18319(17) -0.32533(19) 0.4481(3) 0.0248(7) Uani 1 1 d .
C13 C 0.04637(17) -0.27857(17) 0.1628(2) 0.0215(7) Uani 1 1 d .
C26 C 0.19022(18) 0.03415(18) 0.5359(2) 0.0242(7) Uani 1 1 d .
H26 H 0.1790 0.0203 0.4784 0.029 Uiso 1 1 calc R
C7 C 0.19162(17) -0.22700(18) 0.5722(2) 0.0237(7) Uani 1 1 d .
C25 C 0.14237(18) 0.03340(17) 0.5539(2) 0.0228(7) Uani 1 1 d .
C10 C 0.11371(17) -0.10987(17) 0.4982(2) 0.0199(7) Uani 1 1 d .
C6 C 0.23015(18) -0.28971(19) 0.6053(2) 0.0277(8) Uani 1 1 d .
H6 H 0.2588 -0.2980 0.6688 0.033 Uiso 1 1 calc R
C24 C 0.06097(17) -0.05462(18) 0.4495(2) 0.0205(7) Uani 1 1 d .
C33 C 0.02116(19) 0.0633(2) 0.4377(3) 0.0316(8) Uani 1 1 d .
H33A H 0.0239 0.0926 0.4841 0.038 Uiso 1 1 calc R
H33B H -0.0226 0.0411 0.4021 0.038 Uiso 1 1 calc R
C2 C 0.13873(18) -0.35635(18) 0.2915(3) 0.0252(7) Uani 1 1 d .
H2 H 0.1370 -0.3857 0.2487 0.030 Uiso 1 1 calc R
C9 C 0.15595(18) -0.11777(19) 0.5954(2) 0.0245(7) Uani 1 1 d .
H9 H 0.1576 -0.0840 0.6340 0.029 Uiso 1 1 calc R
C3 C 0.17873(18) -0.37177(19) 0.3837(3) 0.0269(8) Uani 1 1 d .
H3 H 0.2030 -0.4129 0.4041 0.032 Uiso 1 1 calc R
C8 C 0.19461(18) -0.1767(2) 0.6316(2) 0.0266(8) Uani 1 1 d .
H8 H 0.2228 -0.1832 0.6955 0.032 Uiso 1 1 calc R
C22 C -0.01791(19) -0.3108(2) 0.0000(2) 0.0308(8) Uani 1 1 d .
H22A H -0.0550 -0.3144 0.0053 0.037 Uiso 1 1 calc R
H22B H -0.0186 -0.3519 -0.0321 0.037 Uiso 1 1 calc R
C29 C 0.2232(2) 0.0774(2) 0.7064(3) 0.0317(9) Uani 1 1 d .
H29 H 0.2340 0.0917 0.7635 0.038 Uiso 1 1 calc R
C27 C 0.25549(19) 0.05600(19) 0.6053(3) 0.0282(8) Uani 1 1 d .
H27 H 0.2879 0.0560 0.5937 0.034 Uiso 1 1 calc R
C5 C 0.22549(18) -0.33698(19) 0.5458(3) 0.0276(8) Uani 1 1 d .
H5 H 0.2503 -0.3778 0.5689 0.033 Uiso 1 1 calc R
C14 C 0.10731(19) -0.3161(2) 0.1007(2) 0.0280(8) Uani 1 1 d .
C19 C 0.14878(19) -0.2592(2) 0.1253(2) 0.0277(8) Uani 1 1 d .
H19 H 0.1391 -0.2181 0.1424 0.033 Uiso 1 1 calc R
C23 C -0.0282(2) -0.2480(2) -0.0569(3) 0.0385(10) Uani 1 1 d .
H23A H 0.0080 -0.2445 -0.0631 0.058 Uiso 1 1 calc R
H23B H -0.0291 -0.2073 -0.0266 0.058 Uiso 1 1 calc R
H23C H -0.0701 -0.2522 -0.1172 0.058 Uiso 1 1 calc R
C28 C 0.2732(2) 0.07786(19) 0.6918(3) 0.0304(8) Uani 1 1 d .
C34 C 0.0285(3) 0.1073(3) 0.3739(3) 0.0524(14) Uani 1 1 d .
H34A H 0.0692 0.1339 0.4100 0.079 Uiso 1 1 calc R
H34B H -0.0093 0.1381 0.3394 0.079 Uiso 1 1 calc R
H34C H 0.0301 0.0780 0.3317 0.079 Uiso 1 1 calc R
C15 C 0.1211(2) -0.3769(2) 0.0735(3) 0.0375(9) Uani 1 1 d .
H15 H 0.0924 -0.4148 0.0548 0.045 Uiso 1 1 calc R
C30 C 0.1582(2) 0.05628(19) 0.6386(3) 0.0285(8) Uani 1 1 d .
H30 H 0.1255 0.0574 0.6495 0.034 Uiso 1 1 calc R
C31 C 0.3443(2) 0.1001(2) 0.7672(3) 0.0391(10) Uani 1 1 d .
H31A H 0.3595 0.1324 0.7412 0.047 Uiso 1 1 calc R
H31B H 0.3445 0.1243 0.8151 0.047 Uiso 1 1 calc R
C17 C 0.2203(2) -0.3246(3) 0.0993(3) 0.0461(11) Uani 1 1 d .
C16 C 0.1778(3) -0.3813(3) 0.0743(3) 0.0484(12) Uani 1 1 d .
H16 H 0.1876 -0.4227 0.0579 0.058 Uiso 1 1 calc R
C18 C 0.2051(2) -0.2634(2) 0.1245(3) 0.0380(10) Uani 1 1 d .
H18 H 0.2328 -0.2249 0.1410 0.046 Uiso 1 1 calc R
C32 C 0.3926(2) 0.0410(3) 0.8103(3) 0.0561(14) Uani 1 1 d .
H32A H 0.4369 0.0582 0.8565 0.084 Uiso 1 1 calc R
H32B H 0.3928 0.0167 0.7633 0.084 Uiso 1 1 calc R
H32C H 0.3791 0.0099 0.8387 0.084 Uiso 1 1 calc R
C20 C 0.2818(3) -0.3287(4) 0.0989(4) 0.0702(18) Uani 1 1 d .
H20A H 0.2740 -0.3629 0.0536 0.084 Uiso 1 1 calc R
H20B H 0.2886 -0.2843 0.0801 0.084 Uiso 1 1 calc R
C21 C 0.3419(3) -0.3471(3) 0.1886(4) 0.0685(17) Uani 1 1 d .
H21A H 0.3786 -0.3532 0.1837 0.103 Uiso 1 1 calc R
H21B H 0.3344 -0.3896 0.2094 0.103 Uiso 1 1 calc R
H21C H 0.3527 -0.3109 0.2322 0.103 Uiso 1 1 calc R
O6 O 0.48545(17) -0.08594(17) 0.6721(2) 0.0535(9) Uani 1 1 d .
O7 O 0.4258(3) -0.0414(2) 0.5343(3) 0.0900(15) Uani 1 1 d .
O8 O 0.4210(2) 0.00296(19) 0.6412(3) 0.0704(11) Uani 1 1 d .
N6 N 0.4417(2) -0.0396(2) 0.6134(3) 0.0527(10) Uani 1 1 d .
Cl1 Cl -0.06951(13) 0.30314(14) 0.16716(18) 0.0913(7) Uani 0.75 1 d P
C35 C 0.0000 0.3510(7) 0.2500 0.0913(7) Uani 0.75 2 d SP

loop_
_atom_site_aniso_label
_atom_site_aniso_U_11
_atom_site_aniso_U_22
_atom_site_aniso_U_33
_atom_site_aniso_U_23
_atom_site_aniso_U_13
_atom_site_aniso_U_12
La1 0.01931(14) 0.01990(15) 0.01704(14) 0.000 0.01076(11) 0.000
O3 0.0239(12) 0.0215(12) 0.0218(12) -0.0011(10) 0.0132(10) -0.0022(10)
O5 0.0271(13) 0.0307(14) 0.0409(15) 0.0050(12) 0.0229(12) 0.0075(12)
O4 0.0246(12) 0.0251(13) 0.0222(12) -0.0015(10) 0.0164(11) -0.0012(10)
O1 0.0230(12) 0.0271(13) 0.0218(12) -0.0036(10) 0.0122(10) 0.0034(11)
O2 0.0205(11) 0.0283(13) 0.0191(11) -0.0032(10) 0.0121(10) -0.0004(10)
N1 0.0208(14) 0.0185(14) 0.0199(14) 0.0004(11) 0.0115(12) -0.0003(12)
N4 0.0231(14) 0.0232(15) 0.0233(14) -0.0025(12) 0.0159(12) -0.0003(12)
N5 0.0215(14) 0.0222(14) 0.0164(13) -0.0046(11) 0.0103(12) -0.0012(12)
N2 0.0193(13) 0.0202(14) 0.0166(13) 0.0025(11) 0.0106(11) -0.0008(12)
N3 0.0262(15) 0.0235(15) 0.0238(15) -0.0050(12) 0.0147(13) -0.0018(13)
C1 0.0188(15) 0.0199(16) 0.0253(17) -0.0017(14) 0.0135(14) -0.0022(14)
C11 0.0174(15) 0.0224(17) 0.0221(16) 0.0003(14) 0.0111(14) -0.0020(14)
C12 0.0201(16) 0.0212(16) 0.0243(17) 0.0028(14) 0.0131(14) -0.0013(14)
C4 0.0210(16) 0.0216(17) 0.0312(19) 0.0028(15) 0.0150(15) 0.0003(15)
C13 0.0237(16) 0.0192(16) 0.0262(17) -0.0045(14) 0.0173(15) -0.0052(14)
C26 0.0304(18) 0.0226(17) 0.0232(17) -0.0004(14) 0.0178(15) 0.0011(15)
C7 0.0201(16) 0.0257(18) 0.0236(17) 0.0042(14) 0.0119(14) -0.0028(15)
C25 0.0264(17) 0.0187(16) 0.0248(17) -0.0016(14) 0.0158(15) -0.0011(14)
C10 0.0216(16) 0.0215(17) 0.0196(16) -0.0010(13) 0.0137(14) -0.0042(14)
C6 0.0253(18) 0.0273(19) 0.0212(17) 0.0072(15) 0.0085(15) 0.0000(16)
C24 0.0240(16) 0.0241(17) 0.0206(16) -0.0009(14) 0.0171(14) -0.0013(14)
C33 0.0289(19) 0.030(2) 0.037(2) -0.0024(17) 0.0199(18) 0.0068(17)
C2 0.0252(17) 0.0195(17) 0.0339(19) -0.0048(15) 0.0190(16) -0.0004(15)
C9 0.0249(17) 0.0282(18) 0.0189(16) -0.0037(14) 0.0120(15) -0.0064(16)
C3 0.0257(18) 0.0206(17) 0.034(2) 0.0035(15) 0.0171(16) 0.0035(15)
C8 0.0254(17) 0.0304(19) 0.0174(16) 0.0031(15) 0.0089(15) -0.0037(16)
C22 0.0310(19) 0.031(2) 0.0255(18) -0.0093(16) 0.0138(17) -0.0028(17)
C29 0.040(2) 0.029(2) 0.0265(19) -0.0080(16) 0.0198(18) -0.0068(18)
C27 0.0305(19) 0.0248(18) 0.033(2) 0.0012(16) 0.0210(17) -0.0010(16)
C5 0.0224(17) 0.0226(18) 0.0298(19) 0.0075(15) 0.0108(15) 0.0014(15)
C14 0.0311(19) 0.0289(19) 0.0263(18) -0.0014(15) 0.0182(16) 0.0033(17)
C19 0.0312(19) 0.0288(19) 0.0243(18) -0.0028(15) 0.0169(16) 0.0006(16)
C23 0.038(2) 0.045(2) 0.034(2) 0.0056(19) 0.0220(19) 0.007(2)
C28 0.034(2) 0.0209(18) 0.033(2) -0.0056(15) 0.0176(18) -0.0068(16)
C34 0.076(3) 0.055(3) 0.038(2) 0.019(2) 0.039(3) 0.038(3)
C15 0.047(2) 0.031(2) 0.042(2) -0.0044(18) 0.030(2) 0.004(2)
C30 0.038(2) 0.0256(18) 0.0300(19) -0.0057(15) 0.0246(17) -0.0029(17)
C31 0.039(2) 0.033(2) 0.043(2) -0.0128(19) 0.023(2) -0.0108(19)
C17 0.039(2) 0.073(3) 0.034(2) -0.010(2) 0.025(2) 0.002(2)
C16 0.054(3) 0.053(3) 0.050(3) -0.009(2) 0.038(2) 0.010(3)
C18 0.035(2) 0.050(3) 0.033(2) -0.0023(19) 0.0220(19) -0.006(2)
C32 0.046(3) 0.051(3) 0.042(3) -0.017(2) 0.010(2) -0.008(2)
C20 0.045(3) 0.124(5) 0.056(3) -0.026(3) 0.038(3) -0.003(3)
C21 0.054(3) 0.095(5) 0.071(4) -0.020(3) 0.045(3) -0.002(3)
O6 0.0515(19) 0.0433(18) 0.067(2) 0.0067(17) 0.0355(18) 0.0137(16)
O7 0.139(4) 0.067(3) 0.062(3) 0.011(2) 0.058(3) 0.024(3)
O8 0.081(3) 0.047(2) 0.089(3) 0.002(2) 0.053(2) 0.021(2)
N6 0.058(3) 0.036(2) 0.064(3) -0.001(2) 0.036(2) 0.002(2)
Cl1 0.0846(15) 0.1020(18) 0.0940(16) -0.0300(14) 0.0561(14) 0.0031(14)
C35 0.0846(15) 0.1020(18) 0.0940(16) -0.0300(14) 0.0561(14) 0.0031(14)

loop_
_atom_type_symbol
_atom_type_description
_atom_type_scat_dispersion_real
_atom_type_scat_dispersion_imag
_atom_type_scat_source
C C 0.0033 0.0016 'International Tables Vol C Tables 4.2.6.8 and 6.1.1.4'
H H 0.0000 0.0000 'International Tables Vol C Tables 4.2.6.8 and 6.1.1.4'
Cl Cl 0.1484 0.1585 'International Tables Vol C Tables 4.2.6.8 and 6.1.1.4'
La La -0.2871 2.4523 'International Tables Vol C Tables 4.2.6.8 and 6.1.1.4'
N N 0.0061 0.0033 'International Tables Vol C Tables 4.2.6.8 and 6.1.1.4'
O O 0.0106 0.0060 'International Tables Vol C Tables 4.2.6.8 and 6.1.1.4'

loop_
_geom_angle_atom_site_label_1
_geom_angle_atom_site_label_2
_geom_angle_atom_site_label_3
_geom_angle
_geom_angle_site_symmetry_1
_geom_angle_site_symmetry_3
O3 La1 O3 156.14(10) 2 .
O3 La1 N1 59.96(8) 2 .
O3 La1 N1 59.97(8) . 2
O3 La1 N1 142.20(8) 2 2
O3 La1 N1 142.20(8) . .
O3 La1 N2 112.43(7) . .
O3 La1 N2 112.43(7) 2 2
O3 La1 N2 68.88(7) . 2
O3 La1 N2 68.88(7) 2 .
O4 La1 O3 109.78(7) . 2
O4 La1 O3 47.58(7) 2 2
O4 La1 O3 47.58(7) . .
O4 La1 O3 109.78(7) 2 .
O4 La1 O4 71.27(10) . 2
O4 La1 O2 62.80(7) 2 .
O4 La1 O2 64.48(7) . .
O4 La1 O2 62.80(7) . 2
O4 La1 O2 64.48(7) 2 2
O4 La1 N1 98.92(8) 2 .
O4 La1 N1 169.61(7) . .
O4 La1 N1 169.61(7) 2 2
O4 La1 N1 98.92(8) . 2
O4 La1 N2 119.01(7) 2 2
O4 La1 N2 66.33(7) . 2
O4 La1 N2 66.33(7) 2 .
O4 La1 N2 119.01(7) . .
O1 La1 O3 79.69(7) 2 .
O1 La1 O3 117.85(7) . .
O1 La1 O3 117.85(7) 2 2
O1 La1 O3 79.69(7) . 2
O1 La1 O4 124.46(7) 2 .
O1 La1 O4 124.46(7) . 2
O1 La1 O4 124.58(7) . .
O1 La1 O4 124.58(7) 2 2
O1 La1 O1 91.59(11) . 2
O1 La1 O2 77.33(8) 2 .
O1 La1 O2 77.33(8) . 2
O1 La1 O2 168.83(8) . .
O1 La1 O2 168.83(8) 2 2
O1 La1 N1 63.64(8) . 2
O1 La1 N1 63.64(8) 2 .
O1 La1 N1 57.81(7) . .
O1 La1 N1 57.81(8) 2 2
O1 La1 N2 115.27(8) . .
O1 La1 N2 60.10(7) 2 .
O1 La1 N2 115.27(8) 2 2
O1 La1 N2 60.10(7) . 2
O2 La1 O3 104.08(7) . 2
O2 La1 O3 62.02(7) 2 2
O2 La1 O3 62.02(7) . .
O2 La1 O3 104.08(7) 2 .
O2 La1 O2 113.78(10) 2 .
O2 La1 N1 110.37(8) 2 .
O2 La1 N1 114.65(7) 2 2
O2 La1 N1 114.65(7) . .
O2 La1 N1 110.37(8) . 2
O2 La1 N2 57.94(7) 2 2
O2 La1 N2 125.94(7) . 2
O2 La1 N2 125.95(7) 2 .
O2 La1 N2 57.93(7) . .
N1 La1 N1 91.07(11) . 2
N1 La1 N2 117.77(8) . 2
N1 La1 N2 57.46(8) 2 2
N1 La1 N2 57.46(8) . .
N1 La1 N2 117.77(8) 2 .
N2 La1 N2 174.11(11) 2 .
N5 O3 La1 96.25(18) . .
N5 O4 La1 98.81(18) . .
C13 O1 La1 127.4(2) . .
C24 O2 La1 117.9(2) . .
C1 N1 La1 119.5(2) . .
C1 N1 C12 118.0(3) . .
C12 N1 La1 121.6(2) . .
C25 N4 C33 116.9(3) . .
C24 N4 C25 122.6(3) . .
C24 N4 C33 119.3(3) . .
O3 N5 O4 117.3(3) . .
O5 N5 O3 121.3(3) . .
O5 N5 O4 121.4(3) . .
C11 N2 La1 121.0(2) . .
C10 N2 La1 118.6(2) . .
C10 N2 C11 118.3(3) . .
C13 N3 C22 117.8(3) . .
C13 N3 C14 121.5(3) . .
C14 N3 C22 116.7(3) . .
N1 C1 C13 112.5(3) . .
N1 C1 C2 123.1(3) . .
C2 C1 C13 123.8(3) . .
N2 C11 C12 118.2(3) . .
N2 C11 C7 122.4(3) . .
C7 C11 C12 119.5(3) . .
N1 C12 C11 118.0(3) . .
N1 C12 C4 122.8(3) . .
C4 C12 C11 119.2(3) . .
C12 C4 C5 119.8(3) . .
C3 C4 C12 117.2(3) . .
C3 C4 C5 123.0(3) . .
O1 C13 N3 121.3(3) . .
O1 C13 C1 118.2(3) . .
N3 C13 C1 120.1(3) . .
C25 C26 H26 120.4 . .
C25 C26 C27 119.1(3) . .
C27 C26 H26 120.4 . .
C11 C7 C6 119.4(3) . .
C8 C7 C11 117.6(3) . .
C8 C7 C6 123.0(3) . .
C26 C25 N4 120.6(3) . .
C26 C25 C30 120.8(3) . .
C30 C25 N4 118.6(3) . .
N2 C10 C24 112.6(3) . .
N2 C10 C9 123.3(3) . .
C9 C10 C24 123.4(3) . .
C7 C6 H6 119.5 . .
C5 C6 C7 121.1(3) . .
C5 C6 H6 119.5 . .
O2 C24 N4 123.0(3) . .
O2 C24 C10 117.1(3) . .
N4 C24 C10 119.7(3) . .
N4 C33 H33A 109.5 . .
N4 C33 H33B 109.5 . .
N4 C33 C34 110.9(3) . .
H33A C33 H33B 108.0 . .
C34 C33 H33A 109.5 . .
C34 C33 H33B 109.5 . .
C1 C2 H2 120.6 . .
C3 C2 C1 118.8(3) . .
C3 C2 H2 120.6 . .
C10 C9 H9 120.9 . .
C8 C9 C10 118.3(3) . .
C8 C9 H9 120.9 . .
C4 C3 H3 120.0 . .
C2 C3 C4 119.9(3) . .
C2 C3 H3 120.0 . .
C7 C8 H8 119.9 . .
C9 C8 C7 120.1(3) . .
C9 C8 H8 119.9 . .
N3 C22 H22A 109.0 . .
N3 C22 H22B 109.0 . .
N3 C22 C23 113.1(3) . .
H22A C22 H22B 107.8 . .
C23 C22 H22A 109.0 . .
C23 C22 H22B 109.0 . .
C28 C29 H29 118.9 . .
C30 C29 H29 118.9 . .
C30 C29 C28 122.1(3) . .
C26 C27 H27 119.4 . .
C26 C27 C28 121.3(4) . .
C28 C27 H27 119.4 . .
C4 C5 H5 119.5 . .
C6 C5 C4 121.1(3) . .
C6 C5 H5 119.5 . .
C19 C14 N3 119.3(3) . .
C19 C14 C15 119.9(4) . .
C15 C14 N3 120.5(4) . .
C14 C19 H19 119.9 . .
C14 C19 C18 120.1(4) . .
C18 C19 H19 119.9 . .
C22 C23 H23A 109.5 . .
C22 C23 H23B 109.5 . .
C22 C23 H23C 109.5 . .
H23A C23 H23B 109.5 . .
H23A C23 H23C 109.5 . .
H23B C23 H23C 109.5 . .
C29 C28 C27 117.6(3) . .
C29 C28 C31 121.4(4) . .
C27 C28 C31 121.0(4) . .
C33 C34 H34A 109.5 . .
C33 C34 H34B 109.5 . .
C33 C34 H34C 109.5 . .
H34A C34 H34B 109.5 . .
H34A C34 H34C 109.5 . .
H34B C34 H34C 109.5 . .
C14 C15 H15 120.1 . .
C16 C15 C14 119.8(4) . .
C16 C15 H15 120.1 . .
C25 C30 H30 120.5 . .
C29 C30 C25 119.0(4) . .
C29 C30 H30 120.5 . .
C28 C31 H31A 108.9 . .
C28 C31 H31B 108.9 . .
H31A C31 H31B 107.8 . .
C32 C31 C28 113.2(4) . .
C32 C31 H31A 108.9 . .
C32 C31 H31B 108.9 . .
C16 C17 C20 121.3(5) . .
C18 C17 C16 118.5(4) . .
C18 C17 C20 120.2(5) . .
C15 C16 C17 121.1(4) . .
C15 C16 H16 119.5 . .
C17 C16 H16 119.5 . .
C19 C18 H18 119.7 . .
C17 C18 C19 120.5(4) . .
C17 C18 H18 119.7 . .
C31 C32 H32A 109.5 . .
C31 C32 H32B 109.5 . .
C31 C32 H32C 109.5 . .
H32A C32 H32B 109.5 . .
H32A C32 H32C 109.5 . .
H32B C32 H32C 109.5 . .
C17 C20 H20A 109.1 . .
C17 C20 H20B 109.1 . .
H20A C20 H20B 107.9 . .
C21 C20 C17 112.4(5) . .
C21 C20 H20A 109.1 . .
C21 C20 H20B 109.1 . .
C20 C21 H21A 109.5 . .
C20 C21 H21B 109.5 . .
C20 C21 H21C 109.5 . .
H21A C21 H21B 109.5 . .
H21A C21 H21C 109.5 . .
H21B C21 H21C 109.5 . .
O7 N6 O6 117.2(4) . .
O8 N6 O6 118.6(5) . .
O8 N6 O7 124.1(5) . .
Cl1 C35 Cl1 115.4(8) 2 .

loop_
_geom_bond_atom_site_label_1
_geom_bond_atom_site_label_2
_geom_bond_distance
_geom_bond_site_symmetry_2
La1 O3 2.709(2) 2
La1 O3 2.709(2) .
La1 O4 2.654(2) .
La1 O4 2.654(2) 2
La1 O1 2.578(2) 2
La1 O1 2.578(2) .
La1 O2 2.689(2) .
La1 O2 2.689(2) 2
La1 N1 2.833(3) .
La1 N1 2.833(3) 2
La1 N2 2.833(3) 2
La1 N2 2.834(3) .
O3 N5 1.265(4) .
O5 N5 1.231(4) .
O4 N5 1.269(4) .
O1 C13 1.241(4) .
O2 C24 1.243(4) .
N1 C1 1.331(4) .
N1 C12 1.351(4) .
N4 C25 1.447(4) .
N4 C24 1.339(4) .
N4 C33 1.483(5) .
N2 C11 1.362(4) .
N2 C10 1.327(4) .
N3 C13 1.351(4) .
N3 C22 1.487(5) .
N3 C14 1.438(5) .
C1 C13 1.496(5) .
C1 C2 1.403(5) .
C11 C12 1.445(5) .
C11 C7 1.409(5) .
C12 C4 1.411(5) .
C4 C3 1.407(5) .
C4 C5 1.426(5) .
C26 H26 0.9300 .
C26 C25 1.386(5) .
C26 C27 1.396(5) .
C7 C6 1.433(5) .
C7 C8 1.405(5) .
C25 C30 1.390(5) .
C10 C24 1.499(5) .
C10 C9 1.409(5) .
C6 H6 0.9300 .
C6 C5 1.351(5) .
C33 H33A 0.9700 .
C33 H33B 0.9700 .
C33 C34 1.510(6) .
C2 H2 0.9300 .
C2 C3 1.363(5) .
C9 H9 0.9300 .
C9 C8 1.375(5) .
C3 H3 0.9300 .
C8 H8 0.9300 .
C22 H22A 0.9700 .
C22 H22B 0.9700 .
C22 C23 1.502(6) .
C29 H29 0.9300 .
C29 C28 1.393(5) .
C29 C30 1.382(5) .
C27 H27 0.9300 .
C27 C28 1.398(5) .
C5 H5 0.9300 .
C14 C19 1.381(5) .
C14 C15 1.386(5) .
C19 H19 0.9300 .
C19 C18 1.392(5) .
C23 H23A 0.9600 .
C23 H23B 0.9600 .
C23 H23C 0.9600 .
C28 C31 1.511(5) .
C34 H34A 0.9600 .
C34 H34B 0.9600 .
C34 H34C 0.9600 .
C15 H15 0.9300 .
C15 C16 1.385(6) .
C30 H30 0.9300 .
C31 H31A 0.9700 .
C31 H31B 0.9700 .
C31 C32 1.493(7) .
C17 C16 1.392(7) .
C17 C18 1.391(7) .
C17 C20 1.515(6) .
C16 H16 0.9300 .
C18 H18 0.9300 .
C32 H32A 0.9600 .
C32 H32B 0.9600 .
C32 H32C 0.9600 .
C20 H20A 0.9700 .
C20 H20B 0.9700 .
C20 C21 1.445(8) .
C21 H21A 0.9600 .
C21 H21B 0.9600 .
C21 H21C 0.9600 .
O6 N6 1.314(5) .
O7 N6 1.220(6) .
O8 N6 1.214(5) .
Cl1 C35 1.728(8) .
C35 Cl1 1.728(8) 2

loop_
_geom_torsion_atom_site_label_1
_geom_torsion_atom_site_label_2
_geom_torsion_atom_site_label_3
_geom_torsion_atom_site_label_4
_geom_torsion
_geom_torsion_site_symmetry_1
La1 O3 N5 O5 175.5(3) .
La1 O3 N5 O4 -3.1(3) .
La1 O4 N5 O3 3.1(3) .
La1 O4 N5 O5 -175.5(2) .
La1 O1 C13 N3 -158.9(2) .
La1 O1 C13 C1 28.2(4) .
La1 O2 C24 N4 134.9(3) .
La1 O2 C24 C10 -48.9(3) .
La1 N1 C1 C13 5.4(4) .
La1 N1 C1 C2 -165.9(3) .
La1 N1 C12 C11 -15.1(4) .
La1 N1 C12 C4 163.9(3) .
La1 N2 C11 C12 16.1(4) .
La1 N2 C11 C7 -163.5(2) .
La1 N2 C10 C24 -6.4(3) .
La1 N2 C10 C9 164.6(3) .
O3 La1 O3 N5 22.98(16) 2
O3 La1 O4 N5 -172.81(16) 2
O3 La1 O4 N5 -1.76(15) .
O3 La1 O1 C13 -153.8(3) .
O3 La1 O1 C13 43.4(3) 2
O3 La1 O2 C24 -23.1(2) 2
O3 La1 O2 C24 177.8(3) .
O3 La1 N1 C1 -92.8(2) 2
O3 La1 N1 C1 99.2(3) .
O3 La1 N1 C12 -69.6(3) .
O3 La1 N1 C12 98.4(3) 2
O3 La1 N2 C11 122.8(2) .
O3 La1 N2 C11 -82.9(2) 2
O3 La1 N2 C10 -40.9(2) .
O3 La1 N2 C10 113.4(2) 2
O4 La1 O3 N5 1.76(15) .
O4 La1 O3 N5 39.48(18) 2
O4 La1 O4 N5 -144.3(2) 2
O4 La1 O1 C13 150.4(3) .
O4 La1 O1 C13 60.4(3) 2
O4 La1 O2 C24 -128.5(3) .
O4 La1 O2 C24 -47.4(2) 2
O4 La1 N1 C1 -121.2(2) 2
O4 La1 N1 C1 -102.5(4) .
O4 La1 N1 C12 70.0(2) 2
O4 La1 N1 C12 88.7(5) .
O4 La1 N2 C11 175.6(2) .
O4 La1 N2 C11 -134.5(3) 2
O4 La1 N2 C10 61.7(2) 2
O4 La1 N2 C10 11.8(3) .
O1 La1 O3 N5 162.68(18) 2
O1 La1 O3 N5 -110.99(17) .
O1 La1 O4 N5 96.22(18) .
O1 La1 O4 N5 -24.7(2) 2
O1 La1 O1 C13 -74.6(3) 2
O1 La1 O2 C24 92.9(2) 2
O1 La1 O2 C24 85.5(4) .
O1 La1 N1 C1 4.1(2) .
O1 La1 N1 C1 114.5(2) 2
O1 La1 N1 C12 -164.7(3) .
O1 La1 N1 C12 -54.3(2) 2
O1 La1 N2 C11 60.2(2) 2
O1 La1 N2 C11 -16.1(3) .
O1 La1 N2 C10 -103.5(2) 2
O1 La1 N2 C10 -179.8(2) .
O2 La1 O3 N5 -28.07(18) 2
O2 La1 O3 N5 81.65(17) .
O2 La1 O4 N5 -76.22(17) .
O2 La1 O4 N5 145.39(19) 2
O2 La1 O1 C13 -67.4(5) .
O2 La1 O1 C13 106.8(3) 2
O2 La1 O2 C24 -88.3(2) 2
O2 La1 N1 C1 -55.2(2) 2
O2 La1 N1 C1 174.7(2) .
O2 La1 N1 C12 5.9(3) .
O2 La1 N1 C12 136.0(2) 2
O2 La1 N2 C11 153.8(3) .
O2 La1 N2 C11 -108.5(2) 2
O2 La1 N2 C10 87.7(2) 2
O2 La1 N2 C10 -10.0(2) .
N1 La1 O3 N5 176.57(15) .
N1 La1 O3 N5 -138.67(19) 2
N1 La1 O4 N5 32.18(18) 2
N1 La1 O4 N5 -163.9(4) .
N1 La1 O1 C13 -127.2(3) 2
N1 La1 O1 C13 -17.5(3) .
N1 La1 O2 C24 141.1(2) 2
N1 La1 O2 C24 40.0(3) .
N1 La1 N1 C1 61.7(2) 2
N1 La1 N1 C12 -107.1(3) 2
N1 La1 N2 C11 -15.8(2) .
N1 La1 N2 C11 56.1(3) 2
N1 La1 N2 C10 -107.7(2) 2
N1 La1 N2 C10 -179.6(3) .
N1 C1 C13 O1 -20.0(4) .
N1 C1 C13 N3 167.0(3) .
N1 C1 C2 C3 0.6(5) .
N1 C12 C4 C3 2.8(5) .
N1 C12 C4 C5 -177.8(3) .
N4 C25 C30 C29 178.4(3) .
N2 La1 O3 N5 -74.95(17) 2
N2 La1 O3 N5 111.24(17) .
N2 La1 O4 N5 80.63(18) 2
N2 La1 O4 N5 -96.60(18) .
N2 La1 O1 C13 -17.2(3) .
N2 La1 O1 C13 166.9(3) 2
N2 La1 O2 C24 -155.0(2) 2
N2 La1 O2 C24 30.4(2) .
N2 La1 N1 C1 8.4(3) 2
N2 La1 N1 C1 -175.6(3) .
N2 La1 N1 C12 -160.4(2) 2
N2 La1 N1 C12 15.6(2) .
N2 La1 N2 C11 21.1(2) 2
N2 La1 N2 C10 -142.6(2) 2
N2 C11 C12 N1 -0.7(5) .
N2 C11 C12 C4 -179.8(3) .
N2 C11 C7 C6 179.3(3) .
N2 C11 C7 C8 -0.6(5) .
N2 C10 C24 O2 36.0(4) .
N2 C10 C24 N4 -147.6(3) .
N2 C10 C9 C8 -0.6(5) .
N3 C14 C19 C18 -175.0(3) .
N3 C14 C15 C16 176.0(4) .
C1 N1 C12 C11 175.9(3) .
C1 N1 C12 C4 -5.1(5) .
C1 C2 C3 C4 -2.9(5) .
C11 N2 C10 C24 -170.6(3) .
C11 N2 C10 C9 0.4(5) .
C11 C12 C4 C3 -178.2(3) .
C11 C12 C4 C5 1.2(5) .
C11 C7 C6 C5 -0.3(5) .
C11 C7 C8 C9 0.4(5) .
C12 N1 C1 C13 174.6(3) .
C12 N1 C1 C2 3.3(5) .
C12 C11 C7 C6 -0.4(5) .
C12 C11 C7 C8 179.7(3) .
C12 C4 C3 C2 1.3(5) .
C12 C4 C5 C6 -1.9(6) .
C13 N3 C22 C23 88.7(4) .
C13 N3 C14 C19 -48.1(5) .
C13 N3 C14 C15 138.2(4) .
C13 C1 C2 C3 -169.6(3) .
C26 C25 C30 C29 -2.5(5) .
C26 C27 C28 C29 -0.3(6) .
C26 C27 C28 C31 178.8(4) .
C7 C11 C12 N1 179.0(3) .
C7 C11 C12 C4 -0.1(5) .
C7 C6 C5 C4 1.4(6) .
C25 N4 C24 O2 -168.7(3) .
C25 N4 C24 C10 15.2(5) .
C25 N4 C33 C34 70.4(4) .
C25 C26 C27 C28 -0.8(5) .
C10 N2 C11 C12 179.9(3) .
C10 N2 C11 C7 0.3(5) .
C10 C9 C8 C7 0.2(5) .
C6 C7 C8 C9 -179.5(3) .
C24 N4 C25 C26 60.6(5) .
C24 N4 C25 C30 -120.3(4) .
C24 N4 C33 C34 -97.6(4) .
C24 C10 C9 C8 169.4(3) .
C33 N4 C25 C26 -106.9(4) .
C33 N4 C25 C30 72.2(4) .
C33 N4 C24 O2 -1.5(5) .
C33 N4 C24 C10 -177.5(3) .
C2 C1 C13 O1 151.1(3) .
C2 C1 C13 N3 -21.9(5) .
C9 C10 C24 O2 -135.0(3) .
C9 C10 C24 N4 41.3(5) .
C3 C4 C5 C6 177.5(4) .
C8 C7 C6 C5 179.6(4) .
C22 N3 C13 O1 -13.7(5) .
C22 N3 C13 C1 159.1(3) .
C22 N3 C14 C19 108.9(4) .
C22 N3 C14 C15 -64.8(5) .
C29 C28 C31 C32 105.9(5) .
C27 C26 C25 N4 -178.7(3) .
C27 C26 C25 C30 2.2(5) .
C27 C28 C31 C32 -73.2(5) .
C5 C4 C3 C2 -178.1(3) .
C14 N3 C13 O1 143.0(3) .
C14 N3 C13 C1 -44.2(5) .
C14 N3 C22 C23 -69.1(4) .
C14 C19 C18 C17 -0.1(6) .
C14 C15 C16 C17 -2.0(7) .
C19 C14 C15 C16 2.3(6) .
C28 C29 C30 C25 1.4(6) .
C15 C14 C19 C18 -1.2(6) .
C30 C29 C28 C27 -0.1(6) .
C30 C29 C28 C31 -179.1(4) .
C16 C17 C18 C19 0.4(7) .
C16 C17 C20 C21 -93.6(6) .
C18 C17 C16 C15 0.7(7) .
C18 C17 C20 C21 86.7(7) .
C20 C17 C16 C15 -179.0(5) .
C20 C17 C18 C19 -179.9(4) .
